data_4038320
loop_
_publ_author_name
'Vannada, Jagadeshwar'
'Sulthan, Mahesh'
'Arun, Doma'
'Dada, Ravikrishna'
'Yaragorla, Srinivasarao'

_publ_section_title
;
 Regiodivergent Synthesis of Penta-Substituted Pyrroles through a Cascade
 [3+2] Cyclisation of C-acylimines with Activated-Alkynes and Aromatic
 Nucleophiles.
;
_journal_name_full 'The Journal of organic chemistry'
_journal_paper_doi 10.1021/acs.joc.0c00712
_journal_year 2020
_chemical_formula_sum 'C33 H27 Cl N O5'
_chemical_formula_weight 553.01
_chemical_name_common 'naphthalyl pyrrole'
_space_group_IT_number 14
_space_group_name_Hall '-P 2ybc'
_space_group_name_H-M_alt 'P 1 21/c 1'
_symmetry_cell_setting monoclinic
_symmetry_space_group_name_H-M 'P 1 21/c 1'
_atom_sites_solution_hydrogens geom
_atom_sites_solution_primary direct
_atom_sites_solution_secondary difmap
_audit_creation_method SHELXL-97
_cell_angle_alpha 90.00
_cell_angle_beta 117.223(5)
_cell_angle_gamma 90.00
_cell_formula_units_Z 4
_cell_length_a 12.0780(19)
_cell_length_b 21.490(3)
_cell_length_c 12.2066(18)
_cell_measurement_reflns_used 9385
_cell_measurement_temperature 297(2)
_cell_measurement_theta_max 26.60
_cell_measurement_theta_min 2.67
_cell_volume 2817.4(7)
_computing_cell_refinement 'Bruker SAINT'
_computing_data_collection 'Bruker APEX2'
_computing_data_reduction 'Bruker SAINT'
_computing_molecular_graphics 'Bruker SHELXTL'
_computing_publication_material 'Bruker SHELXTL'
_computing_structure_refinement 'SHELXL-97 (Sheldrick, 1997)'
_computing_structure_solution 'SHELXS-97 (Sheldrick, 1990)'
_diffrn_ambient_temperature 297(2)
_diffrn_measured_fraction_theta_full 0.996
_diffrn_measured_fraction_theta_max 0.996
_diffrn_measurement_device_type 'Bruker APEX-II CCD'
_diffrn_measurement_method '\f and \w scans'
_diffrn_radiation_monochromator graphite
_diffrn_radiation_source 'fine-focus sealed tube'
_diffrn_radiation_type MoK\a
_diffrn_radiation_wavelength 0.71073
_diffrn_reflns_av_R_equivalents 0.0424
_diffrn_reflns_av_sigmaI/netI 0.0159
_diffrn_reflns_limit_h_max 14
_diffrn_reflns_limit_h_min -14
_diffrn_reflns_limit_k_max 25
_diffrn_reflns_limit_k_min -25
_diffrn_reflns_limit_l_max 14
_diffrn_reflns_limit_l_min -14
_diffrn_reflns_number 74640
_diffrn_reflns_theta_full 25.00
_diffrn_reflns_theta_max 25.00
_diffrn_reflns_theta_min 2.18
_diffrn_standards_number 0
_exptl_absorpt_coefficient_mu 0.178
_exptl_crystal_colour colorless
_exptl_crystal_density_diffrn 1.304
_exptl_crystal_density_method 'not measured'
_exptl_crystal_description niddle
_exptl_crystal_F_000 1156
_exptl_crystal_size_max 0.24
_exptl_crystal_size_mid 0.22
_exptl_crystal_size_min 0.18
_refine_diff_density_max 0.463
_refine_diff_density_min -0.540
_refine_diff_density_rms 0.056
_refine_ls_extinction_coef 0.036(4)
_refine_ls_extinction_expression Fc^*^=kFc[1+0.001xFc^2^\l^3^/sin(2\q)]^-1/4^
_refine_ls_extinction_method SHELXL
_refine_ls_goodness_of_fit_ref 1.051
_refine_ls_hydrogen_treatment mixed
_refine_ls_matrix_type full
_refine_ls_number_parameters 365
_refine_ls_number_reflns 4949
_refine_ls_number_restraints 0
_refine_ls_restrained_S_all 1.051
_refine_ls_R_factor_all 0.0679
_refine_ls_R_factor_gt 0.0589
_refine_ls_shift/su_max 0.000
_refine_ls_shift/su_mean 0.000
_refine_ls_structure_factor_coef Fsqd
_refine_ls_weighting_details 'calc w=1/[\s^2^(Fo^2^)+(0.0916P)^2^+1.8762P] where P=(Fo^2^+2Fc^2^)/3'
_refine_ls_weighting_scheme calc
_refine_ls_wR_factor_gt 0.1695
_refine_ls_wR_factor_ref 0.1766
_reflns_number_gt 4203
_reflns_number_total 4949
_reflns_threshold_expression >2sigma(I)
_cod_data_source_file jo0c00712_si_003.cif
_cod_data_source_block ysr104a_0m
_cod_depositor_comments
;
The following automatic conversions were performed:

data item '_symmetry_cell_setting' value 'Monoclinic' was changed to
'monoclinic' in accordance with the
/home/data/users/saulius/crontab/automatic-downloads/rss-feeds/ACS/lib/dictionaries/cif_core.dic
dictionary named 'cif_core.dic' version 2.4.2 last updated on
2011-04-26.

Automatic conversion script
Id: cif_fix_values 7556 2019-12-06 15:28:31Z antanas 
;
_cod_original_cell_volume 2817.3(7)
_cod_original_sg_symbol_H-M P2(1)/c
_cod_database_code 4038320

loop_
_symmetry_equiv_pos_as_xyz
'x, y, z'
'-x, y+1/2, -z+1/2'
'-x, -y, -z'
'x, -y-1/2, z-1/2'

loop_
_atom_site_label
_atom_site_type_symbol
_atom_site_fract_x
_atom_site_fract_y
_atom_site_fract_z
_atom_site_U_iso_or_equiv
_atom_site_adp_type
_atom_site_occupancy
_atom_site_symmetry_multiplicity
_atom_site_calc_flag
_atom_site_refinement_flags
_atom_site_disorder_assembly
_atom_site_disorder_group
Cl1 Cl 0.37714(9) 0.16049(4) 0.54828(9) 0.0797(3) Uani 1 1 d . . .
O5 O 0.80808(19) 0.38801(10) 0.58898(18) 0.0666(6) Uani 1 1 d . . .
O3 O 0.5259(2) 0.59158(9) 0.2263(2) 0.0745(7) Uani 1 1 d . . .
N1 N 0.60144(18) 0.46319(9) 0.29781(18) 0.0433(5) Uani 1 1 d . . .
O4 O 0.34102(18) 0.56694(9) 0.2128(2) 0.0674(6) Uani 1 1 d . . .
O1 O 0.3086(2) 0.49910(11) 0.4073(2) 0.0755(6) Uani 1 1 d . . .
O2 O 0.23121(18) 0.42236(10) 0.2708(2) 0.0742(6) Uani 1 1 d . . .
C2 C 0.4361(2) 0.45011(10) 0.3306(2) 0.0400(5) Uani 1 1 d . . .
C1 C 0.4940(2) 0.49139(10) 0.2866(2) 0.0421(5) Uani 1 1 d . . .
C3 C 0.5080(2) 0.39537(10) 0.3668(2) 0.0381(5) Uani 1 1 d . . .
C15 C 0.4795(2) 0.33796(10) 0.4152(2) 0.0402(5) Uani 1 1 d . . .
C5 C 0.7180(2) 0.36318(10) 0.3742(2) 0.0423(5) Uani 1 1 d . . .
C31 C 0.3197(2) 0.46142(11) 0.3415(2) 0.0473(6) Uani 1 1 d . . .
C21 C 0.6853(2) 0.48699(10) 0.2524(2) 0.0437(6) Uani 1 1 d . . .
C4 C 0.6105(2) 0.40497(10) 0.3465(2) 0.0409(5) Uani 1 1 d . . .
C28 C 0.4585(2) 0.55506(11) 0.2387(2) 0.0463(6) Uani 1 1 d . . .
C14 C 0.8082(2) 0.35625(11) 0.4930(2) 0.0439(6) Uani 1 1 d . . .
C13 C 0.9104(2) 0.31452(11) 0.5235(2) 0.0484(6) Uani 1 1 d . . .
C16 C 0.4358(3) 0.33965(11) 0.5027(2) 0.0500(6) Uani 1 1 d . . .
H16 H 0.4276 0.3778 0.5341 0.060 Uiso 1 1 calc R . .
C6 C 0.7275(3) 0.32867(12) 0.2793(3) 0.0528(6) Uani 1 1 d . . .
H6 H 0.6674 0.3336 0.1980 0.063 Uiso 1 1 calc R . .
C20 C 0.4913(3) 0.28003(11) 0.3705(3) 0.0526(6) Uani 1 1 d . . .
H20 H 0.5208 0.2777 0.3123 0.063 Uiso 1 1 calc R . .
C8 C 0.9167(3) 0.28058(12) 0.4282(3) 0.0522(6) Uani 1 1 d . . .
C27 C 0.6502(3) 0.48374(13) 0.1290(3) 0.0548(7) Uani 1 1 d . . .
H27 H 0.5748 0.4655 0.0756 0.066 Uiso 1 1 calc R . .
C17 C 0.4044(3) 0.28590(12) 0.5439(3) 0.0544(7) Uani 1 1 d . . .
H17 H 0.3752 0.2878 0.6023 0.065 Uiso 1 1 calc R . .
C7 C 0.8239(3) 0.28853(14) 0.3066(3) 0.0618(8) Uani 1 1 d . . .
H7 H 0.8282 0.2660 0.2435 0.074 Uiso 1 1 calc R . .
C26 C 0.7276(3) 0.50780(14) 0.0842(3) 0.0606(7) Uani 1 1 d . . .
H26 H 0.7024 0.5063 -0.0001 0.073 Uiso 1 1 calc R . .
C24 C 0.8405(3) 0.53376(13) 0.1606(3) 0.0577(7) Uani 1 1 d . . .
C19 C 0.4601(3) 0.22591(12) 0.4109(3) 0.0564(7) Uani 1 1 d . . .
H19 H 0.4683 0.1875 0.3801 0.068 Uiso 1 1 calc R . .
C22 C 0.7987(3) 0.51117(14) 0.3313(3) 0.0606(7) Uani 1 1 d . . .
H22 H 0.8238 0.5121 0.4155 0.073 Uiso 1 1 calc R . .
C18 C 0.4169(2) 0.22940(11) 0.4971(3) 0.0494(6) Uani 1 1 d . . .
C9 C 1.0196(3) 0.23875(15) 0.4613(4) 0.0723(9) Uani 1 1 d . . .
H9 H 1.0260 0.2155 0.4001 0.087 Uiso 1 1 calc R . .
C23 C 0.8761(3) 0.53430(15) 0.2852(3) 0.0692(8) Uani 1 1 d . . .
H23 H 0.9534 0.5505 0.3393 0.083 Uiso 1 1 calc R . .
C12 C 1.0041(3) 0.30703(16) 0.6451(3) 0.0676(8) Uani 1 1 d . . .
H12 H 1.0003 0.3296 0.7082 0.081 Uiso 1 1 calc R . .
C25 C 0.9274(3) 0.56193(17) 0.1064(3) 0.0770(9) Uani 1 1 d . . .
H25A H 0.8990 0.6029 0.0746 0.116 Uiso 1 1 calc R . .
H25B H 0.9240 0.5357 0.0413 0.116 Uiso 1 1 calc R . .
H25C H 1.0117 0.5642 0.1706 0.116 Uiso 1 1 calc R . .
C29 C 0.2956(3) 0.63017(14) 0.1753(3) 0.0711(9) Uani 1 1 d . . .
H29A H 0.3645 0.6591 0.2120 0.085 Uiso 1 1 calc R . .
H29B H 0.2358 0.6405 0.2050 0.085 Uiso 1 1 calc R . .
C10 C 1.1070(3) 0.23236(18) 0.5789(4) 0.0829(11) Uani 1 1 d . . .
H10 H 1.1723 0.2045 0.5984 0.100 Uiso 1 1 calc R . .
C11 C 1.1002(3) 0.26721(18) 0.6715(4) 0.0839(10) Uani 1 1 d . . .
H11 H 1.1620 0.2632 0.7523 0.101 Uiso 1 1 calc R . .
C30 C 0.2361(5) 0.6366(2) 0.0400(4) 0.1086(16) Uani 1 1 d . . .
H30A H 0.2953 0.6268 0.0106 0.163 Uiso 1 1 calc R . .
H30B H 0.2076 0.6786 0.0177 0.163 Uiso 1 1 calc R . .
H30C H 0.1666 0.6086 0.0037 0.163 Uiso 1 1 calc R . .
C32 C 0.1126(4) 0.4267(2) 0.2750(6) 0.128(2) Uani 1 1 d . . .
H32A H 0.1052 0.4682 0.3022 0.153 Uiso 1 1 calc R . .
H32B H 0.0459 0.4215 0.1921 0.153 Uiso 1 1 calc R . .
C33 C 0.0964(7) 0.3857(3) 0.3479(9) 0.184(4) Uani 1 1 d . . .
H33A H 0.0980 0.3444 0.3189 0.276 Uiso 1 1 calc R . .
H33B H 0.0176 0.3930 0.3469 0.276 Uiso 1 1 calc R . .
H33C H 0.1620 0.3902 0.4304 0.276 Uiso 1 1 calc R . .

loop_
_atom_site_aniso_label
_atom_site_aniso_U_11
_atom_site_aniso_U_22
_atom_site_aniso_U_33
_atom_site_aniso_U_23
_atom_site_aniso_U_13
_atom_site_aniso_U_12
Cl1 0.0878(6) 0.0504(5) 0.1146(7) 0.0137(4) 0.0582(5) -0.0035(4)
O5 0.0685(12) 0.0734(13) 0.0542(11) -0.0073(9) 0.0249(9) 0.0234(10)
O3 0.0822(14) 0.0405(11) 0.1223(19) 0.0202(11) 0.0653(14) 0.0082(10)
N1 0.0454(11) 0.0346(10) 0.0521(11) 0.0019(8) 0.0242(9) 0.0016(8)
O4 0.0567(11) 0.0434(10) 0.0985(15) 0.0201(10) 0.0325(11) 0.0135(9)
O1 0.0830(15) 0.0679(13) 0.0904(16) -0.0129(12) 0.0524(13) 0.0184(11)
O2 0.0462(11) 0.0675(13) 0.1091(17) -0.0110(12) 0.0357(11) -0.0075(10)
C2 0.0422(12) 0.0323(11) 0.0441(12) -0.0045(9) 0.0186(10) 0.0013(9)
C1 0.0433(12) 0.0325(11) 0.0483(13) -0.0008(9) 0.0190(10) 0.0012(9)
C3 0.0417(12) 0.0299(11) 0.0440(12) -0.0036(9) 0.0208(10) 0.0012(9)
C15 0.0402(12) 0.0339(11) 0.0455(12) -0.0012(9) 0.0189(10) 0.0024(9)
C5 0.0440(12) 0.0331(11) 0.0573(14) 0.0032(10) 0.0296(11) 0.0005(9)
C31 0.0504(14) 0.0394(13) 0.0549(14) 0.0073(11) 0.0264(12) 0.0112(11)
C21 0.0458(13) 0.0316(11) 0.0556(14) 0.0017(10) 0.0247(11) 0.0014(9)
C4 0.0459(13) 0.0306(11) 0.0472(12) -0.0018(9) 0.0222(10) 0.0018(9)
C28 0.0557(14) 0.0340(12) 0.0511(13) 0.0012(10) 0.0261(12) 0.0041(11)
C14 0.0482(13) 0.0371(12) 0.0540(14) 0.0006(10) 0.0299(11) 0.0017(10)
C13 0.0474(13) 0.0408(13) 0.0656(16) 0.0068(11) 0.0332(12) 0.0036(10)
C16 0.0678(16) 0.0367(12) 0.0513(14) -0.0013(10) 0.0322(13) 0.0078(11)
C6 0.0577(15) 0.0503(15) 0.0567(15) -0.0010(11) 0.0316(13) 0.0069(12)
C20 0.0636(16) 0.0390(13) 0.0698(17) -0.0085(11) 0.0431(14) -0.0010(11)
C8 0.0558(15) 0.0429(14) 0.0737(18) 0.0072(12) 0.0433(14) 0.0059(11)
C27 0.0554(15) 0.0539(15) 0.0531(15) -0.0053(12) 0.0232(12) -0.0054(12)
C17 0.0694(17) 0.0459(14) 0.0584(15) 0.0063(11) 0.0383(14) 0.0068(12)
C7 0.0767(19) 0.0547(16) 0.0734(19) -0.0063(14) 0.0511(17) 0.0089(14)
C26 0.0760(19) 0.0551(16) 0.0574(16) -0.0044(13) 0.0363(15) -0.0030(14)
C24 0.0626(17) 0.0454(14) 0.0762(19) 0.0073(13) 0.0413(15) 0.0015(12)
C19 0.0644(17) 0.0357(13) 0.0783(18) -0.0106(12) 0.0407(15) -0.0024(11)
C22 0.0592(16) 0.0635(17) 0.0551(15) 0.0000(13) 0.0227(13) -0.0138(13)
C18 0.0460(13) 0.0379(13) 0.0644(16) 0.0045(11) 0.0253(12) 0.0008(10)
C9 0.078(2) 0.0615(18) 0.100(2) 0.0089(17) 0.061(2) 0.0215(16)
C23 0.0555(16) 0.0683(19) 0.078(2) 0.0010(15) 0.0256(15) -0.0168(14)
C12 0.0604(17) 0.070(2) 0.0692(18) 0.0088(15) 0.0267(15) 0.0175(15)
C25 0.085(2) 0.065(2) 0.090(2) 0.0042(17) 0.0478(19) 0.0012(17)
C29 0.077(2) 0.0489(16) 0.092(2) 0.0165(15) 0.0425(18) 0.0249(15)
C10 0.064(2) 0.084(2) 0.110(3) 0.026(2) 0.048(2) 0.0353(18)
C11 0.065(2) 0.089(3) 0.090(2) 0.020(2) 0.0290(18) 0.0251(18)
C30 0.134(4) 0.081(3) 0.086(3) 0.015(2) 0.030(3) 0.053(3)
C32 0.067(2) 0.111(4) 0.226(6) 0.002(4) 0.086(3) -0.003(2)
C33 0.192(6) 0.095(4) 0.377(12) 0.011(5) 0.227(8) -0.011(4)

loop_
_atom_type_symbol
_atom_type_description
_atom_type_scat_dispersion_real
_atom_type_scat_dispersion_imag
_atom_type_scat_source
C C 0.0033 0.0016 'International Tables Vol C Tables 4.2.6.8 and 6.1.1.4'
H H 0.0000 0.0000 'International Tables Vol C Tables 4.2.6.8 and 6.1.1.4'
N N 0.0061 0.0033 'International Tables Vol C Tables 4.2.6.8 and 6.1.1.4'
O O 0.0106 0.0060 'International Tables Vol C Tables 4.2.6.8 and 6.1.1.4'
Cl Cl 0.1484 0.1585 'International Tables Vol C Tables 4.2.6.8 and 6.1.1.4'

loop_
_geom_angle_atom_site_label_1
_geom_angle_atom_site_label_2
_geom_angle_atom_site_label_3
_geom_angle
_geom_angle_site_symmetry_1
_geom_angle_site_symmetry_3
_geom_angle_publ_flag
C4 N1 C1 109.20(19) . . ?
C4 N1 C21 123.87(19) . . ?
C1 N1 C21 126.54(19) . . ?
C28 O4 C29 117.5(2) . . ?
C31 O2 C32 116.8(3) . . ?
C1 C2 C3 108.0(2) . . ?
C1 C2 C31 126.6(2) . . ?
C3 C2 C31 125.4(2) . . ?
C2 C1 N1 107.43(19) . . ?
C2 C1 C28 130.1(2) . . ?
N1 C1 C28 122.4(2) . . ?
C4 C3 C2 107.0(2) . . ?
C4 C3 C15 126.0(2) . . ?
C2 C3 C15 127.0(2) . . ?
C16 C15 C20 117.8(2) . . ?
C16 C15 C3 121.7(2) . . ?
C20 C15 C3 120.5(2) . . ?
C14 C5 C6 119.0(2) . . ?
C14 C5 C4 119.8(2) . . ?
C6 C5 C4 121.2(2) . . ?
O1 C31 O2 124.4(2) . . ?
O1 C31 C2 125.0(2) . . ?
O2 C31 C2 110.6(2) . . ?
C22 C21 C27 120.1(2) . . ?
C22 C21 N1 121.0(2) . . ?
C27 C21 N1 119.0(2) . . ?
N1 C4 C3 108.3(2) . . ?
N1 C4 C5 122.7(2) . . ?
C3 C4 C5 129.0(2) . . ?
O3 C28 O4 124.1(2) . . ?
O3 C28 C1 124.9(2) . . ?
O4 C28 C1 111.0(2) . . ?
O5 C14 C5 123.1(2) . . ?
O5 C14 C13 115.6(2) . . ?
C5 C14 C13 121.3(2) . . ?
C8 C13 C12 119.5(2) . . ?
C8 C13 C14 118.5(2) . . ?
C12 C13 C14 121.9(2) . . ?
C17 C16 C15 121.4(2) . . ?
C17 C16 H16 119.3 . . ?
C15 C16 H16 119.3 . . ?
C7 C6 C5 120.6(3) . . ?
C7 C6 H6 119.7 . . ?
C5 C6 H6 119.7 . . ?
C19 C20 C15 121.3(2) . . ?
C19 C20 H20 119.3 . . ?
C15 C20 H20 119.3 . . ?
C7 C8 C13 119.6(2) . . ?
C7 C8 C9 123.0(3) . . ?
C13 C8 C9 117.4(3) . . ?
C21 C27 C26 119.5(3) . . ?
C21 C27 H27 120.2 . . ?
C26 C27 H27 120.2 . . ?
C18 C17 C16 119.1(2) . . ?
C18 C17 H17 120.5 . . ?
C16 C17 H17 120.5 . . ?
C6 C7 C8 121.0(3) . . ?
C6 C7 H7 119.5 . . ?
C8 C7 H7 119.5 . . ?
C24 C26 C27 121.8(3) . . ?
C24 C26 H26 119.1 . . ?
C27 C26 H26 119.1 . . ?
C26 C24 C23 117.7(3) . . ?
C26 C24 C25 120.8(3) . . ?
C23 C24 C25 121.5(3) . . ?
C18 C19 C20 119.3(2) . . ?
C18 C19 H19 120.4 . . ?
C20 C19 H19 120.4 . . ?
C21 C22 C23 119.8(3) . . ?
C21 C22 H22 120.1 . . ?
C23 C22 H22 120.1 . . ?
C19 C18 C17 121.1(2) . . ?
C19 C18 Cl1 119.2(2) . . ?
C17 C18 Cl1 119.7(2) . . ?
C10 C9 C8 121.4(3) . . ?
C10 C9 H9 119.3 . . ?
C8 C9 H9 119.3 . . ?
C24 C23 C22 121.1(3) . . ?
C24 C23 H23 119.4 . . ?
C22 C23 H23 119.4 . . ?
C11 C12 C13 120.7(3) . . ?
C11 C12 H12 119.6 . . ?
C13 C12 H12 119.6 . . ?
C24 C25 H25A 109.5 . . ?
C24 C25 H25B 109.5 . . ?
H25A C25 H25B 109.5 . . ?
C24 C25 H25C 109.5 . . ?
H25A C25 H25C 109.5 . . ?
H25B C25 H25C 109.5 . . ?
O4 C29 C30 111.0(3) . . ?
O4 C29 H29A 109.4 . . ?
C30 C29 H29A 109.4 . . ?
O4 C29 H29B 109.4 . . ?
C30 C29 H29B 109.4 . . ?
H29A C29 H29B 108.0 . . ?
C9 C10 C11 120.2(3) . . ?
C9 C10 H10 119.9 . . ?
C11 C10 H10 119.9 . . ?
C12 C11 C10 120.7(3) . . ?
C12 C11 H11 119.7 . . ?
C10 C11 H11 119.7 . . ?
C29 C30 H30A 109.5 . . ?
C29 C30 H30B 109.5 . . ?
H30A C30 H30B 109.5 . . ?
C29 C30 H30C 109.5 . . ?
H30A C30 H30C 109.5 . . ?
H30B C30 H30C 109.5 . . ?
C33 C32 O2 115.4(5) . . ?
C33 C32 H32A 108.4 . . ?
O2 C32 H32A 108.4 . . ?
C33 C32 H32B 108.4 . . ?
O2 C32 H32B 108.4 . . ?
H32A C32 H32B 107.5 . . ?
C32 C33 H33A 109.5 . . ?
C32 C33 H33B 109.5 . . ?
H33A C33 H33B 109.5 . . ?
C32 C33 H33C 109.5 . . ?
H33A C33 H33C 109.5 . . ?
H33B C33 H33C 109.5 . . ?

loop_
_geom_bond_atom_site_label_1
_geom_bond_atom_site_label_2
_geom_bond_distance
_geom_bond_site_symmetry_2
_geom_bond_publ_flag
Cl1 C18 1.757(3) . ?
O5 C14 1.356(3) . ?
O3 C28 1.189(3) . ?
N1 C4 1.368(3) . ?
N1 C1 1.381(3) . ?
N1 C21 1.452(3) . ?
O4 C28 1.330(3) . ?
O4 C29 1.458(3) . ?
O1 C31 1.191(3) . ?
O2 C31 1.322(3) . ?
O2 C32 1.460(4) . ?
C2 C1 1.381(3) . ?
C2 C3 1.408(3) . ?
C2 C31 1.491(3) . ?
C1 C28 1.472(3) . ?
C3 C4 1.384(3) . ?
C3 C15 1.475(3) . ?
C15 C16 1.391(3) . ?
C15 C20 1.392(3) . ?
C5 C14 1.366(4) . ?
C5 C6 1.424(3) . ?
C5 C4 1.485(3) . ?
C21 C22 1.366(4) . ?
C21 C27 1.367(4) . ?
C14 C13 1.431(3) . ?
C13 C8 1.404(4) . ?
C13 C12 1.405(4) . ?
C16 C17 1.380(4) . ?
C16 H16 0.9300 . ?
C6 C7 1.362(4) . ?
C6 H6 0.9300 . ?
C20 C19 1.381(4) . ?
C20 H20 0.9300 . ?
C8 C7 1.403(4) . ?
C8 C9 1.434(4) . ?
C27 C26 1.381(4) . ?
C27 H27 0.9300 . ?
C17 C18 1.379(4) . ?
C17 H17 0.9300 . ?
C7 H7 0.9300 . ?
C26 C24 1.370(4) . ?
C26 H26 0.9300 . ?
C24 C23 1.379(4) . ?
C24 C25 1.594(4) . ?
C19 C18 1.374(4) . ?
C19 H19 0.9300 . ?
C22 C23 1.385(4) . ?
C22 H22 0.9300 . ?
C9 C10 1.345(5) . ?
C9 H9 0.9300 . ?
C23 H23 0.9300 . ?
C12 C11 1.356(4) . ?
C12 H12 0.9300 . ?
C25 H25A 0.9600 . ?
C25 H25B 0.9600 . ?
C25 H25C 0.9600 . ?
C29 C30 1.476(5) . ?
C29 H29A 0.9700 . ?
C29 H29B 0.9700 . ?
C10 C11 1.389(5) . ?
C10 H10 0.9300 . ?
C11 H11 0.9300 . ?
C30 H30A 0.9600 . ?
C30 H30B 0.9600 . ?
C30 H30C 0.9600 . ?
C32 C33 1.328(8) . ?
C32 H32A 0.9700 . ?
C32 H32B 0.9700 . ?
C33 H33A 0.9600 . ?
C33 H33B 0.9600 . ?
C33 H33C 0.9600 . ?
